data_7719726
loop_
_publ_author_name
'van Staden, Christo'
'Kroon, Robin E.'
'Matthews, Cameron'
'Moskaleva, Lyudmila V.'
'Otukile, Kgalaletso P.'
'Kama, Dumisani V.'
'Schutte-Smith, Marietjie'
'Visser, Hendrik G.'

_publ_section_title
;
 Ligand and counter-ion effects on the photoluminescence of dinuclear
 bis(diphenylphosphino)amine gold(I) complexes.
;
_journal_issue 44
_journal_name_full 'Dalton transactions (Cambridge, England : 2003)'
_journal_page_first 16393
_journal_page_last 16409
_journal_paper_doi 10.1039/d5dt02181b
_journal_volume 54
_journal_year 2025
_chemical_formula_moiety 'C56 H58 Au2 N2 P4, 2(F6 Sb)'
_chemical_formula_sum 'C56 H58 Au2 F12 N2 P4 Sb2'
_chemical_formula_weight 1748.35
_space_group_crystal_system monoclinic
_space_group_IT_number 14
_space_group_name_Hall '-P 2yn'
_space_group_name_H-M_alt 'P 1 21/n 1'
_atom_sites_solution_hydrogens geom
_atom_sites_solution_primary dual
_audit_creation_date 2025-09-24
_audit_creation_method
;
Olex2 1.5
(compiled 2025.07.13 svn.rb7424aed for OlexSys, GUI svn.r7314)
;
_audit_update_record
;
2025-10-16 deposited with the CCDC.	2025-10-21 downloaded from the CCDC.
;
_cell_angle_alpha 90
_cell_angle_beta 98.550(7)
_cell_angle_gamma 90
_cell_formula_units_Z 2
_cell_length_a 11.517(3)
_cell_length_b 15.366(3)
_cell_length_c 16.743(4)
_cell_measurement_reflns_used 9934
_cell_measurement_temperature 100(2)
_cell_measurement_theta_max 28.29
_cell_measurement_theta_min 2.67
_cell_volume 2930.1(12)
_computing_cell_refinement 'SAINT V8.40B (?, 2016)'
_computing_data_reduction 'SAINT V8.40B (?, 2016)'
_computing_molecular_graphics 'Olex2 1.5 (Dolomanov et al., 2009)'
_computing_publication_material 'Olex2 1.5 (Dolomanov et al., 2009)'
_computing_structure_refinement 'SHELXL 2019/3 (Sheldrick, 2015)'
_computing_structure_solution 'SHELXT 2018/2 (Sheldrick, 2018)'
_diffrn_ambient_temperature 100.0
_diffrn_measured_fraction_theta_full 0.999
_diffrn_measured_fraction_theta_max 0.998
_diffrn_measurement_device_type 'Bruker APEX-II CCD'
_diffrn_measurement_method '\f and \w scans'
_diffrn_radiation_type MoK\a
_diffrn_radiation_wavelength 0.71073
_diffrn_reflns_av_R_equivalents 0.0492
_diffrn_reflns_av_unetI/netI 0.0255
_diffrn_reflns_Laue_measured_fraction_full 0.999
_diffrn_reflns_Laue_measured_fraction_max 0.998
_diffrn_reflns_limit_h_max 15
_diffrn_reflns_limit_h_min -15
_diffrn_reflns_limit_k_max 20
_diffrn_reflns_limit_k_min -20
_diffrn_reflns_limit_l_max 22
_diffrn_reflns_limit_l_min -22
_diffrn_reflns_number 60351
_diffrn_reflns_point_group_measured_fraction_full 0.999
_diffrn_reflns_point_group_measured_fraction_max 0.998
_diffrn_reflns_theta_full 25.242
_diffrn_reflns_theta_max 28.324
_diffrn_reflns_theta_min 2.651
_diffrn_source_current 20.0
_diffrn_source_power 1.0
_diffrn_source_voltage 50.0
_diffrn_standards_number 0
_exptl_absorpt_coefficient_mu 6.090
_exptl_absorpt_correction_T_max 0.7457
_exptl_absorpt_correction_T_min 0.5531
_exptl_absorpt_correction_type multi-scan
_exptl_absorpt_process_details
;
SADABS-2016/2 (Bruker,2016/2) was used for absorption correction.
wR2(int) was 0.0888 before and 0.0576 after correction.
The Ratio of minimum to maximum transmission is 0.7417.
The \l/2 correction factor is Not present.
;
_exptl_crystal_colour colourless
_exptl_crystal_colour_primary colourless
_exptl_crystal_density_diffrn 1.982
_exptl_crystal_description Cuboid
_exptl_crystal_F_000 1672
_exptl_crystal_size_max 0.426
_exptl_crystal_size_mid 0.223
_exptl_crystal_size_min 0.19
_refine_diff_density_max 3.067
_refine_diff_density_min -2.431
_refine_diff_density_rms 0.161
_refine_ls_extinction_method none
_refine_ls_goodness_of_fit_ref 1.109
_refine_ls_hydrogen_treatment constr
_refine_ls_matrix_type full
_refine_ls_number_parameters 634
_refine_ls_number_reflns 7307
_refine_ls_number_restraints 3790
_refine_ls_restrained_S_all 0.916
_refine_ls_R_factor_all 0.0480
_refine_ls_R_factor_gt 0.0393
_refine_ls_shift/su_max 0.001
_refine_ls_shift/su_mean 0.000
_refine_ls_structure_factor_coef Fsqd
_refine_ls_weighting_details 'w=1/[\s^2^(Fo^2^)+(0.0204P)^2^+26.9568P] where P=(Fo^2^+2Fc^2^)/3'
_refine_ls_weighting_scheme calc
_refine_ls_wR_factor_gt 0.0862
_refine_ls_wR_factor_ref 0.0914
_reflns_Friedel_coverage 0.000
_reflns_number_gt 6400
_reflns_number_total 7307
_reflns_threshold_expression 'I > 2\s(I)'
_cod_data_source_file d5dt02181b4.cif
_cod_data_source_block q2_21ccv1_0m
_cod_depositor_comments 'Adding full bibliography for 7719723--7719726.cif.'
_cod_original_cell_volume 2930.1(11)
_cod_database_code 7719726
_shelx_shelxl_version_number 2019/3
_shelx_space_group_comment
;
The symmetry employed for this shelxl refinement is uniquely defined
by the following loop, which should always be used as a source of
symmetry information in preference to the above space-group names.
They are only intended as comments.
;
_shelx_estimated_absorpt_t_max 0.391
_shelx_estimated_absorpt_t_min 0.181
_olex2_refinement_description
;
1. Fixed Uiso
 At 1.2 times of:
  All C(H) groups, All C(H,H) groups
 At 1.5 times of:
  All C(H,H,H) groups
2. Restrained distances
 P1A-N1A \\sim P2A-N1A \\sim P1B-N1B \\sim P2B-N1B
 with sigma of 0.02
 P1A-C1_1 \\sim P1A-C1_3 \\sim P1B-C1_2 \\sim P1B-C1_4 \\sim P2A-C1_5 \\sim
P2A-C1_7 \\sim P2B-C1_6 ~
 P2B-C1_8
 with sigma of 0.02
 Au1-P2A \\sim Au1-P2B
 with sigma of 0.02
 C1_9-C2_9 \\sim C2_9-C3_9 \\sim C3_9-C4_9
 C1_10-C2_10 \\sim C2_10-C3_10 \\sim C3_10-C4_10
 with sigma of 0.02
 C1_9-C3_9 \\sim C2_9-C4_9
 C1_10-C3_10 \\sim C2_10-C4_10
 with sigma of 0.04
 C1_1-C2_1 \\sim C2_1-C3_1 \\sim C3_1-C4_1 \\sim C4_1-C5_1 \\sim C5_1-C6_1
\\sim C6_1-C1_1
 C1_2-C2_2 \\sim C2_2-C3_2 \\sim C3_2-C4_2 \\sim C4_2-C5_2 \\sim C5_2-C6_2
\\sim C6_2-C1_2
 C1_3-C2_3 \\sim C2_3-C3_3 \\sim C3_3-C4_3 \\sim C4_3-C5_3 \\sim C5_3-C6_3
\\sim C6_3-C1_3
 C1_4-C2_4 \\sim C2_4-C3_4 \\sim C3_4-C4_4 \\sim C4_4-C5_4 \\sim C5_4-C6_4
\\sim C6_4-C1_4
 C1_5-C2_5 \\sim C2_5-C3_5 \\sim C3_5-C4_5 \\sim C4_5-C5_5 \\sim C5_5-C6_5
\\sim C6_5-C1_5
 C1_6-C2_6 \\sim C2_6-C3_6 \\sim C3_6-C4_6 \\sim C4_6-C5_6 \\sim C5_6-C6_6
\\sim C6_6-C1_6
 C1_7-C2_7 \\sim C2_7-C3_7 \\sim C3_7-C4_7 \\sim C4_7-C5_7 \\sim C5_7-C6_7
\\sim C6_7-C1_7
 C1_8-C2_8 \\sim C2_8-C3_8 \\sim C3_8-C4_8 \\sim C4_8-C5_8 \\sim C5_8-C6_8
\\sim C6_8-C1_8
 with sigma of 0.02
 C1_1-C5_1 \\sim C1_1-C3_1 \\sim C5_1-C3_1 \\sim C4_1-C2_1 \\sim C4_1-C6_1
\\sim C6_1-C2_1
 C1_2-C5_2 \\sim C1_2-C3_2 \\sim C5_2-C3_2 \\sim C4_2-C2_2 \\sim C4_2-C6_2
\\sim C6_2-C2_2
 C1_3-C5_3 \\sim C1_3-C3_3 \\sim C5_3-C3_3 \\sim C4_3-C2_3 \\sim C4_3-C6_3
\\sim C6_3-C2_3
 C1_4-C5_4 \\sim C1_4-C3_4 \\sim C5_4-C3_4 \\sim C4_4-C2_4 \\sim C4_4-C6_4
\\sim C6_4-C2_4
 C1_5-C5_5 \\sim C1_5-C3_5 \\sim C5_5-C3_5 \\sim C4_5-C2_5 \\sim C4_5-C6_5
\\sim C6_5-C2_5
 C1_6-C5_6 \\sim C1_6-C3_6 \\sim C5_6-C3_6 \\sim C4_6-C2_6 \\sim C4_6-C6_6
\\sim C6_6-C2_6
 C1_7-C5_7 \\sim C1_7-C3_7 \\sim C5_7-C3_7 \\sim C4_7-C2_7 \\sim C4_7-C6_7
\\sim C6_7-C2_7
 C1_8-C5_8 \\sim C1_8-C3_8 \\sim C5_8-C3_8 \\sim C4_8-C2_8 \\sim C4_8-C6_8
\\sim C6_8-C2_8
 with sigma of 0.04
3. Restrained planarity
 C1_1, C2_1, C3_1, C4_1, C5_1, C6_1
 C1_2, C2_2, C3_2, C4_2, C5_2, C6_2
 C1_3, C2_3, C3_3, C4_3, C5_3, C6_3
 C1_4, C2_4, C3_4, C4_4, C5_4, C6_4
 C1_5, C2_5, C3_5, C4_5, C5_5, C6_5
 C1_6, C2_6, C3_6, C4_6, C5_6, C6_6
 C1_7, C2_7, C3_7, C4_7, C5_7, C6_7
 C1_8, C2_8, C3_8, C4_8, C5_8, C6_8
 with sigma of 0.1
4. Uiso/Uaniso restraints and constraints
Au1 \\sim P1A \\sim P2A \\sim N1A \\sim P1B \\sim P2B \\sim N1B \\sim C1_1
\\sim C2_1 \\sim C3_1 \\sim C4_1 \\sim C5_1 \\sim C6_1 \\sim C1_2 \\sim C2_2
\\sim C3_2 \\sim C4_2 \\sim C5_2 \\sim C6_2 \\sim C1_3 \\sim C2_3 \\sim C3_3
\\sim C4_3 \\sim C5_3 \\sim C6_3 \\sim C1_4 \\sim C2_4 \\sim C3_4 \\sim C4_4
\\sim C5_4 \\sim C6_4 \\sim C1_5 \\sim C2_5 \\sim C3_5 \\sim C4_5 \\sim C5_5
\\sim C6_5 \\sim C1_6 \\sim C2_6 \\sim C3_6 \\sim C4_6 \\sim C5_6 \\sim C6_6
\\sim C1_7 \\sim C2_7 \\sim C3_7 \\sim C4_7 \\sim C5_7 \\sim C6_7 \\sim C1_8
\\sim C2_8 \\sim C3_8 \\sim C4_8 \\sim C5_8 \\sim C6_8 \\sim C1_9 \\sim C2_9
\\sim C3_9 \\sim C4_9 \\sim C1_10 \\sim C2_10 \\sim C3_10 \\sim C4_10: within
2A with sigma of 0.02 and sigma for terminal atoms of 0.04 within 2A
C1_9 \\sim C2_9 \\sim C3_9 \\sim C4_9 \\sim C1_10 \\sim C2_10 \\sim C3_10 \\sim
C4_10: within 2A with sigma of 0.04 and sigma for terminal atoms of 0.08 within
2A
C1_1 \\sim C2_1 \\sim C3_1 \\sim C4_1 \\sim C5_1 \\sim C6_1 \\sim C1_2 \\sim
C2_2 \\sim C3_2 \\sim C4_2 \\sim C5_2 \\sim C6_2 \\sim C1_3 \\sim C2_3 \\sim
C3_3 \\sim C4_3 \\sim C5_3 \\sim C6_3 \\sim C1_4 \\sim C2_4 \\sim C3_4 \\sim
C4_4 \\sim C5_4 \\sim C6_4 \\sim C1_5 \\sim C2_5 \\sim C3_5 \\sim C4_5 \\sim
C5_5 \\sim C6_5 \\sim C1_6 \\sim C2_6 \\sim C3_6 \\sim C4_6 \\sim C5_6 \\sim
C6_6 \\sim C1_7 \\sim C2_7 \\sim C3_7 \\sim C4_7 \\sim C5_7 \\sim C6_7 \\sim
C1_8 \\sim C2_8 \\sim C3_8 \\sim C4_8 \\sim C5_8 \\sim C6_8: within 2A with
sigma of 0.04 and sigma for terminal atoms of 0.08 within 2A
All non-hydrogen atoms have similar U: within 1A with sigma of 0.04 and sigma
for terminal atoms of 0.08 within 1A
5. Rigid body (RIGU) restrains
 Au1, P1A, P2A, N1A, P1B, P2B, N1B, C1_1, C2_1, C3_1, C4_1, C5_1, C6_1, C1_2,
 C2_2, C3_2, C4_2, C5_2, C6_2, C1_3, C2_3, C3_3, C4_3, C5_3, C6_3, C1_4, C2_4,
 C3_4, C4_4, C5_4, C6_4, C1_5, C2_5, C3_5, C4_5, C5_5, C6_5, C1_6, C2_6, C3_6,
 C4_6, C5_6, C6_6, C1_7, C2_7, C3_7, C4_7, C5_7, C6_7, C1_8, C2_8, C3_8, C4_8,
 C5_8, C6_8, C1_9, C2_9, C3_9, C4_9, C1_10, C2_10, C3_10, C4_10
 with sigma for 1-2 distances of 0.002 and sigma for 1-3 distances of 0.002
 C1_9, C2_9, C3_9, C4_9
 C1_10, C2_10, C3_10, C4_10
 with sigma for 1-2 distances of 0.004 and sigma for 1-3 distances of 0.004
 C1_1, C2_1, C3_1, C4_1, C5_1, C6_1
 C1_2, C2_2, C3_2, C4_2, C5_2, C6_2
 C1_3, C2_3, C3_3, C4_3, C5_3, C6_3
 C1_4, C2_4, C3_4, C4_4, C5_4, C6_4
 C1_5, C2_5, C3_5, C4_5, C5_5, C6_5
 C1_6, C2_6, C3_6, C4_6, C5_6, C6_6
 C1_7, C2_7, C3_7, C4_7, C5_7, C6_7
 C1_8, C2_8, C3_8, C4_8, C5_8, C6_8
 with sigma for 1-2 distances of 0.004 and sigma for 1-3 distances of 0.004
6. Same fragment restrains
{C1_2, C2_2, C3_2, C4_2, C5_2, C6_2}
{C1_3, C2_3, C3_3, C4_3, C5_3, C6_3}
{C1_4, C2_4, C3_4, C4_4, C5_4, C6_4}
{C1_5, C2_5, C3_5, C4_5, C5_5, C6_5}
{C1_6, C2_6, C3_6, C4_6, C5_6, C6_6}
{C1_7, C2_7, C3_7, C4_7, C5_7, C6_7}
{C1_8, C2_8, C3_8, C4_8, C5_8, C6_8}
as
{C1_1, C2_1, C3_1, C4_1, C5_1, C6_1} sigma for 1-2: 0.02 1-3: 0.04
{C1_10, C2_10, C3_10, C4_10}
as
{C1_9, C2_9, C3_9, C4_9} sigma for 1-2: 0.02 1-3: 0.04
7. Others
 Sof(P1B)=Sof(P2B)=Sof(N1B)=Sof(C1)=Sof(C2)=Sof(H2)=Sof(C3)=Sof(H3)=Sof(C4)=
 Sof(H4)=Sof(C5)=Sof(H5)=Sof(C6)=Sof(H6)=Sof(C1)=Sof(C2)=Sof(H2)=Sof(C3)=
 Sof(H3)=Sof(C4)=Sof(H4)=Sof(C5)=Sof(H5)=Sof(C6)=Sof(H6)=Sof(C1)=Sof(C2)=
 Sof(H2)=Sof(C3)=Sof(H3)=Sof(C4)=Sof(H4)=Sof(C5)=Sof(H5)=Sof(C6)=Sof(H6)=
 Sof(C1)=Sof(C2)=Sof(H2)=Sof(C3)=Sof(H3)=Sof(C4)=Sof(H4)=Sof(C5)=Sof(H5)=
 Sof(C6)=Sof(H6)=Sof(C1)=Sof(H1A)=Sof(H1B)=Sof(C2)=Sof(H2A)=Sof(H2B)=Sof(C3)=
 Sof(H3A)=Sof(H3B)=Sof(C4)=Sof(H4A)=Sof(H4B)=Sof(H4C)=1-FVAR(1)
 Sof(P1A)=Sof(P2A)=Sof(N1A)=Sof(C1)=Sof(C2)=Sof(H2)=Sof(C3)=Sof(H3)=Sof(C4)=
 Sof(H4)=Sof(C5)=Sof(H5)=Sof(C6)=Sof(H6)=Sof(C1)=Sof(C2)=Sof(H2)=Sof(C3)=
 Sof(H3)=Sof(C4)=Sof(H4)=Sof(C5)=Sof(H5)=Sof(C6)=Sof(H6)=Sof(C1)=Sof(C2)=
 Sof(H2)=Sof(C3)=Sof(H3)=Sof(C4)=Sof(H4)=Sof(C5)=Sof(H5)=Sof(C6)=Sof(H6)=
 Sof(C1)=Sof(C2)=Sof(H2)=Sof(C3)=Sof(H3)=Sof(C4)=Sof(H4)=Sof(C5)=Sof(H5)=
 Sof(C6)=Sof(H6)=Sof(C1)=Sof(H1A)=Sof(H1B)=Sof(C2)=Sof(H2A)=Sof(H2B)=Sof(C3)=
 Sof(H3A)=Sof(H3B)=Sof(C4)=Sof(H4A)=Sof(H4B)=Sof(H4C)=FVAR(1)
8.a Secondary CH2 refined with riding coordinates:
 C1(H1A,H1B), C2(H2A,H2B), C3(H3A,H3B), C1(H1A,H1B), C2(H2A,H2B), C3(H3A,H3B)
8.b Aromatic/amide H refined with riding coordinates:
 C2(H2), C3(H3), C4(H4), C5(H5), C6(H6), C2(H2), C3(H3), C4(H4), C5(H5),
 C6(H6), C2(H2), C3(H3), C4(H4), C5(H5), C6(H6), C2(H2), C3(H3), C4(H4), C5(H5),
  C6(H6), C2(H2), C3(H3), C4(H4), C5(H5), C6(H6), C2(H2), C3(H3), C4(H4),
 C5(H5), C6(H6), C2(H2), C3(H3), C4(H4), C5(H5), C6(H6), C2(H2), C3(H3), C4(H4),
  C5(H5), C6(H6)
8.c Idealised Me refined as rotating group:
 C4(H4A,H4B,H4C), C4(H4A,H4B,H4C)
;
_olex2_submission_special_instructions 'No special instructions were received'
_publcif_funding_html
;
;

loop_
_space_group_symop_operation_xyz
'x, y, z'
'-x+1/2, y+1/2, -z+1/2'
'-x, -y, -z'
'x-1/2, -y-1/2, z-1/2'

loop_
_atom_site_label
_atom_site_type_symbol
_atom_site_fract_x
_atom_site_fract_y
_atom_site_fract_z
_atom_site_U_iso_or_equiv
_atom_site_adp_type
_atom_site_occupancy
_atom_site_site_symmetry_order
_atom_site_calc_flag
_atom_site_refinement_flags_posn
_atom_site_refinement_flags_adp
_atom_site_refinement_flags_occupancy
_atom_site_disorder_assembly
_atom_site_disorder_group
Au1 Au 0.51272(2) 0.43672(2) 0.56035(2) 0.02468(7) Uani 1 1 d D . . . .
Sb1 Sb 0.18650(4) 0.80352(3) 0.51616(3) 0.03615(11) Uani 1 1 d . . . . .
F1 F 0.3172(4) 0.8577(3) 0.5754(3) 0.0637(14) Uani 1 1 d . . . . .
F2 F 0.0583(5) 0.7470(4) 0.4585(4) 0.087(2) Uani 1 1 d . . . . .
F3 F 0.2797(4) 0.7032(3) 0.5109(3) 0.0473(10) Uani 1 1 d . . . . .
F4 F 0.0976(5) 0.9041(3) 0.5211(3) 0.0722(15) Uani 1 1 d . . . . .
F5 F 0.2351(5) 0.8415(4) 0.4215(3) 0.0765(16) Uani 1 1 d . . . . .
F6 F 0.1436(5) 0.7640(4) 0.6124(4) 0.0813(18) Uani 1 1 d . . . . .
P1A P 0.6538(6) 0.6342(4) 0.5108(3) 0.0194(10) Uani 0.497(6) 1 d D U P A 1
P2A P 0.6237(5) 0.5232(4) 0.6518(3) 0.0213(9) Uani 0.497(6) 1 d D U P A 1
N1A N 0.6796(9) 0.6113(6) 0.6106(5) 0.0217(16) Uani 0.497(6) 1 d D U P A 1
P1B P 0.6596(6) 0.6282(4) 0.4856(3) 0.0188(9) Uani 0.503(6) 1 d D U P A 2
P2B P 0.6540(4) 0.5251(3) 0.6354(3) 0.0185(9) Uani 0.503(6) 1 d D U P A 2
N1B N 0.7160(8) 0.6015(6) 0.5826(5) 0.0200(16) Uani 0.503(6) 1 d D U P A 2
C1_1 C 0.7678(9) 0.5903(7) 0.4594(7) 0.026(2) Uani 0.497(6) 1 d D U P A 1
C2_1 C 0.8381(9) 0.5206(7) 0.4901(7) 0.030(2) Uani 0.497(6) 1 d D U P A 1
H2_1 H 0.839845 0.502773 0.544602 0.036 Uiso 0.497(6) 1 calc R U P A 1
C3_1 C 0.9056(10) 0.4773(8) 0.4402(7) 0.037(2) Uani 0.497(6) 1 d D U P A 1
H3_1 H 0.954885 0.430498 0.461180 0.045 Uiso 0.497(6) 1 calc R U P A 1
C4_1 C 0.9016(12) 0.5018(9) 0.3604(8) 0.044(3) Uani 0.497(6) 1 d D U P A 1
H4_1 H 0.946492 0.470868 0.326466 0.053 Uiso 0.497(6) 1 calc R U P A 1
C5_1 C 0.8325(12) 0.5711(9) 0.3298(8) 0.045(2) Uani 0.497(6) 1 d D U P A 1
H5_1 H 0.831466 0.589086 0.275467 0.054 Uiso 0.497(6) 1 calc R U P A 1
C6_1 C 0.7644(12) 0.6142(10) 0.3793(8) 0.039(3) Uani 0.497(6) 1 d D U P A 1
H6_1 H 0.714882 0.660670 0.357847 0.047 Uiso 0.497(6) 1 calc R U P A 1
C1_2 C 0.7573(9) 0.5863(7) 0.4202(7) 0.0252(19) Uani 0.503(6) 1 d D U P A 2
C2_2 C 0.8126(9) 0.5071(7) 0.4383(7) 0.032(2) Uani 0.503(6) 1 d D U P A 2
H2_2 H 0.813264 0.481471 0.489981 0.038 Uiso 0.503(6) 1 calc R U P A 2
C3_2 C 0.8671(11) 0.4653(8) 0.3800(7) 0.035(2) Uani 0.503(6) 1 d D U P A 2
H3_2 H 0.905970 0.411325 0.392310 0.042 Uiso 0.503(6) 1 calc R U P A 2
C4_2 C 0.8650(11) 0.5021(8) 0.3040(7) 0.038(2) Uani 0.503(6) 1 d D U P A 2
H4_2 H 0.901538 0.472840 0.264400 0.046 Uiso 0.503(6) 1 calc R U P A 2
C5_2 C 0.8096(11) 0.5816(8) 0.2858(7) 0.038(2) Uani 0.503(6) 1 d D U P A 2
H5_2 H 0.809110 0.607282 0.234108 0.046 Uiso 0.503(6) 1 calc R U P A 2
C6_2 C 0.7550(12) 0.6228(8) 0.3438(7) 0.034(2) Uani 0.503(6) 1 d D U P A 2
H6_2 H 0.715581 0.676566 0.331297 0.041 Uiso 0.503(6) 1 calc R U P A 2
C1_3 C 0.6632(13) 0.7503(7) 0.5009(8) 0.025(2) Uani 0.497(6) 1 d D U P A 1
C2_3 C 0.7695(12) 0.7934(8) 0.5029(7) 0.027(2) Uani 0.497(6) 1 d D U P A 1
H2_3 H 0.840693 0.761282 0.509018 0.033 Uiso 0.497(6) 1 calc R U P A 1
C3_3 C 0.7720(12) 0.8832(8) 0.4960(8) 0.033(2) Uani 0.497(6) 1 d D U P A 1
H3_3 H 0.845026 0.912544 0.498505 0.040 Uiso 0.497(6) 1 calc R U P A 1
C4_3 C 0.6687(12) 0.9302(9) 0.4855(9) 0.039(3) Uani 0.497(6) 1 d D U P A 1
H4_3 H 0.670419 0.991751 0.480471 0.046 Uiso 0.497(6) 1 calc R U P A 1
C5_3 C 0.5625(13) 0.8871(9) 0.4823(10) 0.037(3) Uani 0.497(6) 1 d D U P A 1
H5_3 H 0.491284 0.919145 0.473482 0.044 Uiso 0.497(6) 1 calc R U P A 1
C6_3 C 0.5592(14) 0.7979(9) 0.4918(11) 0.031(3) Uani 0.497(6) 1 d D U P A 1
H6_3 H 0.486282 0.769112 0.492033 0.037 Uiso 0.497(6) 1 calc R U P A 1
C1_4 C 0.6575(12) 0.7448(7) 0.4752(8) 0.024(2) Uani 0.503(6) 1 d D U P A 2
C2_4 C 0.7578(12) 0.7938(8) 0.4709(7) 0.028(2) Uani 0.503(6) 1 d D U P A 2
H2_4 H 0.832221 0.766401 0.473864 0.034 Uiso 0.503(6) 1 calc R U P A 2
C3_4 C 0.7476(11) 0.8839(8) 0.4621(8) 0.034(2) Uani 0.503(6) 1 d D U P A 2
H3_4 H 0.815915 0.918135 0.460586 0.041 Uiso 0.503(6) 1 calc R U P A 2
C4_4 C 0.6390(11) 0.9239(9) 0.4555(9) 0.036(3) Uani 0.503(6) 1 d D U P A 2
H4_4 H 0.632765 0.985149 0.448383 0.044 Uiso 0.503(6) 1 calc R U P A 2
C5_4 C 0.5397(12) 0.8746(9) 0.4591(10) 0.031(3) Uani 0.503(6) 1 d D U P A 2
H5_4 H 0.464929 0.901952 0.453977 0.038 Uiso 0.503(6) 1 calc R U P A 2
C6_4 C 0.5487(13) 0.7856(9) 0.4703(9) 0.026(3) Uani 0.503(6) 1 d D U P A 2
H6_4 H 0.480473 0.752254 0.474717 0.031 Uiso 0.503(6) 1 calc R U P A 2
C1_5 C 0.7409(10) 0.4674(9) 0.7133(6) 0.025(2) Uani 0.497(6) 1 d D U P A 1
C2_5 C 0.7835(11) 0.4934(8) 0.7916(7) 0.033(2) Uani 0.497(6) 1 d D U P A 1
H2_5 H 0.748375 0.540997 0.815269 0.039 Uiso 0.497(6) 1 calc R U P A 1
C3_5 C 0.8771(12) 0.4497(9) 0.8349(7) 0.035(3) Uani 0.497(6) 1 d D U P A 1
H3_5 H 0.906006 0.467555 0.888455 0.042 Uiso 0.497(6) 1 calc R U P A 1
C4_5 C 0.9296(16) 0.3802(12) 0.8015(9) 0.035(3) Uani 0.497(6) 1 d D U P A 1
H4_5 H 0.994155 0.350900 0.831900 0.042 Uiso 0.497(6) 1 calc R U P A 1
C5_5 C 0.8873(19) 0.3538(13) 0.7232(11) 0.032(3) Uani 0.497(6) 1 d D U P A 1
H5_5 H 0.922212 0.305902 0.699908 0.038 Uiso 0.497(6) 1 calc R U P A 1
C6_5 C 0.7931(18) 0.3980(13) 0.6792(10) 0.028(3) Uani 0.497(6) 1 d D U P A 1
H6_5 H 0.764399 0.380569 0.625452 0.033 Uiso 0.497(6) 1 calc R U P A 1
C1_6 C 0.7719(10) 0.4681(8) 0.6960(6) 0.023(2) Uani 0.503(6) 1 d D U P A 2
C2_6 C 0.8301(10) 0.4978(8) 0.7700(6) 0.031(2) Uani 0.503(6) 1 d D U P A 2
H2_6 H 0.809138 0.552252 0.790705 0.037 Uiso 0.503(6) 1 calc R U P A 2
C3_6 C 0.9183(11) 0.4484(9) 0.8133(7) 0.035(3) Uani 0.503(6) 1 d D U P A 2
H3_6 H 0.958400 0.469074 0.863372 0.042 Uiso 0.503(6) 1 calc R U P A 2
C4_6 C 0.9481(16) 0.3686(11) 0.7834(9) 0.032(3) Uani 0.503(6) 1 d D U P A 2
H4_6 H 1.007229 0.334047 0.813925 0.039 Uiso 0.503(6) 1 calc R U P A 2
C5_6 C 0.8926(19) 0.3389(12) 0.7096(11) 0.029(3) Uani 0.503(6) 1 d D U P A 2
H5_6 H 0.915030 0.284999 0.688566 0.035 Uiso 0.503(6) 1 calc R U P A 2
C6_6 C 0.8038(19) 0.3883(11) 0.6665(10) 0.025(3) Uani 0.503(6) 1 d D U P A 2
H6_6 H 0.764367 0.367558 0.616207 0.031 Uiso 0.503(6) 1 calc R U P A 2
C1_7 C 0.5237(11) 0.5659(7) 0.7163(6) 0.029(2) Uani 0.497(6) 1 d D U P A 1
C2_7 C 0.5028(11) 0.5208(8) 0.7840(7) 0.038(3) Uani 0.497(6) 1 d D U P A 1
H2_7 H 0.549927 0.472057 0.802489 0.045 Uiso 0.497(6) 1 calc R U P A 1
C3_7 C 0.4129(12) 0.5471(8) 0.8248(8) 0.043(3) Uani 0.497(6) 1 d D U P A 1
H3_7 H 0.397878 0.515805 0.871087 0.051 Uiso 0.497(6) 1 calc R U P A 1
C4_7 C 0.3445(13) 0.6187(9) 0.7985(8) 0.040(3) Uani 0.497(6) 1 d D U P A 1
H4_7 H 0.285136 0.638140 0.828013 0.048 Uiso 0.497(6) 1 calc R U P A 1
C5_7 C 0.3632(12) 0.6617(9) 0.7291(8) 0.037(3) Uani 0.497(6) 1 d D U P A 1
H5_7 H 0.314208 0.709062 0.709507 0.045 Uiso 0.497(6) 1 calc R U P A 1
C6_7 C 0.4534(11) 0.6358(8) 0.6880(8) 0.030(2) Uani 0.497(6) 1 d D U P A 1
H6_7 H 0.466922 0.665940 0.640724 0.036 Uiso 0.497(6) 1 calc R U P A 1
C1_8 C 0.5644(11) 0.5774(7) 0.7005(6) 0.028(2) Uani 0.503(6) 1 d D U P A 2
C2_8 C 0.5557(11) 0.5435(8) 0.7776(7) 0.035(2) Uani 0.503(6) 1 d D U P A 2
H2_8 H 0.607025 0.498071 0.799183 0.042 Uiso 0.503(6) 1 calc R U P A 2
C3_8 C 0.4727(11) 0.5759(8) 0.8223(7) 0.041(2) Uani 0.503(6) 1 d D U P A 2
H3_8 H 0.467489 0.553427 0.874544 0.049 Uiso 0.503(6) 1 calc R U P A 2
C4_8 C 0.3972(12) 0.6420(8) 0.7892(7) 0.037(2) Uani 0.503(6) 1 d D U P A 2
H4_8 H 0.339095 0.664234 0.818465 0.044 Uiso 0.503(6) 1 calc R U P A 2
C5_8 C 0.4072(11) 0.6750(9) 0.7141(7) 0.034(2) Uani 0.503(6) 1 d D U P A 2
H5_8 H 0.354392 0.718965 0.691412 0.041 Uiso 0.503(6) 1 calc R U P A 2
C6_8 C 0.4926(11) 0.6452(8) 0.6710(7) 0.029(2) Uani 0.503(6) 1 d D U P A 2
H6_8 H 0.501685 0.671524 0.620978 0.035 Uiso 0.503(6) 1 calc R U P A 2
C1_9 C 0.7521(9) 0.6721(7) 0.6690(7) 0.0241(19) Uani 0.497(6) 1 d D U P A 1
H1A_9 H 0.730610 0.663248 0.723572 0.029 Uiso 0.497(6) 1 calc R U P A 1
H1B_9 H 0.732117 0.732917 0.652832 0.029 Uiso 0.497(6) 1 calc R U P A 1
C2_9 C 0.8837(9) 0.6596(8) 0.6734(8) 0.033(2) Uani 0.497(6) 1 d D U P A 1
H2A_9 H 0.907766 0.676755 0.621280 0.040 Uiso 0.497(6) 1 calc R U P A 1
H2B_9 H 0.903211 0.597301 0.682669 0.040 Uiso 0.497(6) 1 calc R U P A 1
C3_9 C 0.9516(13) 0.7137(8) 0.7413(9) 0.043(3) Uani 0.497(6) 1 d D U P A 1
H3A_9 H 0.923113 0.698902 0.792549 0.052 Uiso 0.497(6) 1 calc R U P A 1
H3B_9 H 1.035618 0.697658 0.747017 0.052 Uiso 0.497(6) 1 calc R U P A 1
C4_9 C 0.9405(13) 0.8104(9) 0.7283(11) 0.049(3) Uani 0.497(6) 1 d D U P A 1
H4A_9 H 0.970414 0.826137 0.678388 0.074 Uiso 0.497(6) 1 calc R U P A 1
H4B_9 H 0.986167 0.840797 0.774023 0.074 Uiso 0.497(6) 1 calc R U P A 1
H4C_9 H 0.857796 0.827391 0.724022 0.074 Uiso 0.497(6) 1 calc R U P A 1
C1_10 C 0.8256(9) 0.6482(7) 0.6200(7) 0.025(2) Uani 0.503(6) 1 d D U P A 2
H1A_10 H 0.866329 0.671740 0.576624 0.030 Uiso 0.503(6) 1 calc R U P A 2
H1B_10 H 0.879034 0.606130 0.651642 0.030 Uiso 0.503(6) 1 calc R U P A 2
C2_10 C 0.7999(9) 0.7222(7) 0.6749(7) 0.030(2) Uani 0.503(6) 1 d D U P A 2
H2A_10 H 0.764845 0.698473 0.720858 0.036 Uiso 0.503(6) 1 calc R U P A 2
H2B_10 H 0.742379 0.762469 0.644576 0.036 Uiso 0.503(6) 1 calc R U P A 2
C3_10 C 0.9113(11) 0.7719(9) 0.7069(9) 0.043(3) Uani 0.503(6) 1 d D U P A 2
H3A_10 H 0.951452 0.788591 0.660824 0.052 Uiso 0.503(6) 1 calc R U P A 2
H3B_10 H 0.889614 0.826165 0.732982 0.052 Uiso 0.503(6) 1 calc R U P A 2
C4_10 C 0.9956(17) 0.7212(13) 0.7667(13) 0.074(6) Uani 0.503(6) 1 d D U P A 2
H4A_10 H 1.038013 0.679080 0.737871 0.112 Uiso 0.503(6) 1 calc R U P A 2
H4B_10 H 0.951980 0.690251 0.803947 0.112 Uiso 0.503(6) 1 calc R U P A 2
H4C_10 H 1.051821 0.761199 0.797315 0.112 Uiso 0.503(6) 1 calc R U P A 2

loop_
_atom_site_aniso_label
_atom_site_aniso_U_11
_atom_site_aniso_U_22
_atom_site_aniso_U_33
_atom_site_aniso_U_23
_atom_site_aniso_U_13
_atom_site_aniso_U_12
Au1 0.02753(11) 0.02325(11) 0.02373(10) 0.00283(8) 0.00535(7) -0.00224(8)
Sb1 0.0354(2) 0.0352(2) 0.0365(2) -0.00010(18) 0.00089(17) -0.00130(17)
F1 0.061(3) 0.049(3) 0.073(3) -0.014(2) -0.018(2) 0.001(2)
F2 0.045(3) 0.084(4) 0.124(5) -0.027(4) -0.015(3) -0.012(3)
F3 0.049(2) 0.042(2) 0.052(2) -0.0033(19) 0.0092(19) 0.0034(19)
F4 0.079(4) 0.055(3) 0.078(4) -0.001(3) -0.006(3) 0.031(3)
F5 0.085(4) 0.092(4) 0.055(3) 0.032(3) 0.019(3) 0.011(3)
F6 0.084(4) 0.092(4) 0.080(4) 0.032(3) 0.051(3) 0.034(3)
P1A 0.0220(16) 0.0192(17) 0.019(2) 0.0013(19) 0.0080(19) 0.0009(12)
P2A 0.031(2) 0.0188(15) 0.0158(19) 0.0001(13) 0.0086(14) -0.0009(16)
N1A 0.026(4) 0.016(3) 0.023(4) -0.002(3) 0.004(3) 0.000(3)
P1B 0.0217(16) 0.0157(16) 0.020(2) 0.0018(18) 0.0072(19) -0.0010(11)
P2B 0.025(2) 0.0166(14) 0.0145(19) 0.0012(13) 0.0066(13) 0.0002(15)
N1B 0.022(4) 0.016(3) 0.023(4) 0.001(3) 0.006(3) -0.001(3)
C1_1 0.024(4) 0.025(4) 0.030(4) -0.001(4) 0.009(4) 0.001(3)
C2_1 0.027(5) 0.027(5) 0.038(5) 0.000(4) 0.009(4) 0.003(4)
C3_1 0.032(5) 0.034(5) 0.048(5) -0.002(4) 0.014(4) 0.006(4)
C4_1 0.040(6) 0.050(6) 0.046(5) -0.003(5) 0.018(4) 0.011(4)
C5_1 0.042(5) 0.059(6) 0.037(5) 0.002(4) 0.016(4) 0.012(4)
C6_1 0.036(5) 0.050(6) 0.032(5) 0.006(4) 0.011(4) 0.011(4)
C1_2 0.023(4) 0.026(4) 0.030(4) 0.001(4) 0.012(4) -0.001(3)
C2_2 0.031(5) 0.031(4) 0.035(4) 0.003(4) 0.012(4) 0.004(3)
C3_2 0.037(5) 0.030(5) 0.042(5) 0.004(4) 0.018(4) 0.010(4)
C4_2 0.039(6) 0.040(5) 0.039(5) 0.003(4) 0.016(4) 0.005(4)
C5_2 0.039(5) 0.047(5) 0.033(5) 0.008(4) 0.016(4) 0.009(4)
C6_2 0.035(5) 0.037(5) 0.032(5) 0.007(4) 0.014(4) 0.005(4)
C1_3 0.036(4) 0.018(3) 0.021(6) -0.002(3) 0.008(5) -0.001(3)
C2_3 0.039(4) 0.024(4) 0.019(6) 0.001(5) 0.003(5) -0.005(3)
C3_3 0.048(5) 0.022(4) 0.028(6) -0.001(5) -0.001(5) -0.009(3)
C4_3 0.055(6) 0.024(4) 0.036(7) -0.003(5) 0.005(5) -0.002(4)
C5_3 0.050(5) 0.021(4) 0.039(8) -0.004(5) 0.007(5) 0.005(4)
C6_3 0.041(4) 0.021(4) 0.032(8) -0.007(5) 0.011(5) 0.004(4)
C1_4 0.033(4) 0.018(3) 0.020(6) 0.000(3) 0.008(4) -0.004(3)
C2_4 0.038(4) 0.025(4) 0.024(6) 0.000(5) 0.011(5) -0.008(3)
C3_4 0.044(5) 0.024(4) 0.037(7) 0.000(5) 0.011(5) -0.015(4)
C4_4 0.049(5) 0.026(4) 0.035(7) -0.002(5) 0.010(5) -0.008(4)
C5_4 0.042(5) 0.019(4) 0.033(7) -0.005(4) 0.007(5) -0.002(3)
C6_4 0.035(4) 0.020(4) 0.022(7) -0.009(4) 0.007(4) -0.003(3)
C1_5 0.035(5) 0.021(4) 0.021(4) 0.002(3) 0.007(3) -0.001(4)
C2_5 0.046(6) 0.026(5) 0.025(4) -0.002(4) 0.003(4) 0.003(4)
C3_5 0.045(6) 0.033(5) 0.026(5) -0.002(4) 0.001(4) 0.003(5)
C4_5 0.037(6) 0.036(5) 0.030(6) 0.001(5) 0.001(4) 0.005(4)
C5_5 0.035(5) 0.030(6) 0.031(6) -0.002(4) 0.006(4) 0.003(4)
C6_5 0.032(5) 0.027(5) 0.023(5) -0.002(4) 0.005(4) -0.001(4)
C1_6 0.031(5) 0.018(4) 0.018(4) 0.002(3) 0.003(3) 0.002(4)
C2_6 0.040(6) 0.027(4) 0.024(4) -0.006(4) -0.003(4) 0.005(4)
C3_6 0.043(6) 0.036(5) 0.022(5) -0.004(4) -0.005(4) 0.007(5)
C4_6 0.038(6) 0.033(5) 0.026(5) 0.000(4) 0.002(4) 0.008(4)
C5_6 0.037(5) 0.025(5) 0.026(5) -0.001(4) 0.005(4) 0.006(4)
C6_6 0.035(5) 0.020(4) 0.021(5) -0.002(3) 0.003(4) 0.001(4)
C1_7 0.042(5) 0.025(4) 0.024(4) -0.005(3) 0.012(4) 0.002(4)
C2_7 0.052(6) 0.029(5) 0.036(5) 0.008(4) 0.022(4) 0.010(4)
C3_7 0.052(6) 0.040(6) 0.042(5) 0.006(4) 0.025(5) 0.007(5)
C4_7 0.048(6) 0.041(6) 0.039(5) 0.004(4) 0.027(5) 0.006(4)
C5_7 0.043(6) 0.039(6) 0.034(5) 0.003(4) 0.019(4) 0.008(5)
C6_7 0.038(6) 0.031(5) 0.024(5) 0.004(4) 0.013(4) 0.002(4)
C1_8 0.040(5) 0.020(4) 0.028(4) 0.004(3) 0.020(3) 0.005(4)
C2_8 0.044(6) 0.035(6) 0.031(4) 0.008(4) 0.020(4) 0.010(4)
C3_8 0.051(6) 0.044(6) 0.034(5) 0.008(4) 0.024(4) 0.010(4)
C4_8 0.044(6) 0.038(5) 0.033(4) -0.001(4) 0.021(4) 0.007(4)
C5_8 0.033(6) 0.040(6) 0.032(5) 0.002(4) 0.012(4) 0.008(4)
C6_8 0.038(6) 0.028(5) 0.024(5) 0.002(4) 0.013(4) 0.007(4)
C1_9 0.030(4) 0.016(4) 0.025(4) -0.001(3) 0.002(3) -0.003(3)
C2_9 0.031(4) 0.028(5) 0.040(5) -0.004(4) 0.001(4) -0.004(4)
C3_9 0.034(5) 0.045(6) 0.049(7) -0.013(5) 0.000(5) -0.011(5)
C4_9 0.039(7) 0.042(5) 0.066(9) -0.023(6) 0.011(7) -0.012(5)
C1_10 0.025(4) 0.020(4) 0.030(4) -0.004(3) 0.004(3) -0.001(3)
C2_10 0.031(4) 0.026(4) 0.035(5) -0.008(4) 0.012(4) -0.005(4)
C3_10 0.040(5) 0.038(6) 0.053(6) -0.021(5) 0.013(5) -0.013(4)
C4_10 0.066(9) 0.068(10) 0.078(11) -0.012(8) -0.027(8) -0.025(8)

loop_
_atom_type_symbol
_atom_type_description
_atom_type_scat_dispersion_real
_atom_type_scat_dispersion_imag
_atom_type_scat_source
C C 0.0033 0.0016 'International Tables Vol C Tables 4.2.6.8 and 6.1.1.4'
H H 0.0000 0.0000 'International Tables Vol C Tables 4.2.6.8 and 6.1.1.4'
Au Au -2.0133 8.8022 'International Tables Vol C Tables 4.2.6.8 and 6.1.1.4'
F F 0.0171 0.0103 'International Tables Vol C Tables 4.2.6.8 and 6.1.1.4'
N N 0.0061 0.0033 'International Tables Vol C Tables 4.2.6.8 and 6.1.1.4'
P P 0.1023 0.0942 'International Tables Vol C Tables 4.2.6.8 and 6.1.1.4'
Sb Sb -0.5866 1.5461 'International Tables Vol C Tables 4.2.6.8 and 6.1.1.4'

loop_
_geom_angle_atom_site_label_1
_geom_angle_atom_site_label_2
_geom_angle_atom_site_label_3
_geom_angle
_geom_angle_site_symmetry_1
_geom_angle_site_symmetry_3
_geom_angle_publ_flag
P1A Au1 Au1 88.09(14) 3_666 3_666 ?
P2A Au1 Au1 93.90(13) . 3_666 ?
P2A Au1 P1A 160.19(16) . 3_666 ?
P1B Au1 P2B 161.59(16) 3_666 . ?
F1 Sb1 F3 88.3(2) . . ?
F2 Sb1 F1 178.5(3) . . ?
F2 Sb1 F3 90.4(2) . . ?
F2 Sb1 F4 90.6(3) . . ?
F2 Sb1 F6 90.3(3) . . ?
F4 Sb1 F1 90.6(2) . . ?
F4 Sb1 F3 178.7(2) . . ?
F5 Sb1 F1 89.5(3) . . ?
F5 Sb1 F2 91.2(3) . . ?
F5 Sb1 F3 88.4(2) . . ?
F5 Sb1 F4 90.9(3) . . ?
F5 Sb1 F6 177.8(3) . . ?
F6 Sb1 F1 89.0(3) . . ?
F6 Sb1 F3 90.0(2) . . ?
F6 Sb1 F4 90.8(3) . . ?
N1A P1A Au1 114.3(4) . 3_666 ?
N1A P1A C1_1 111.1(6) . . ?
N1A P1A C1_3 107.1(6) . . ?
C1_1 P1A Au1 100.4(4) . 3_666 ?
C1_3 P1A Au1 117.8(5) . 3_666 ?
C1_3 P1A C1_1 105.6(6) . . ?
N1A P2A Au1 113.9(4) . . ?
N1A P2A C1_5 108.6(6) . . ?
N1A P2A C1_7 105.5(6) . . ?
C1_5 P2A Au1 114.1(5) . . ?
C1_5 P2A C1_7 108.7(6) . . ?
C1_7 P2A Au1 105.6(5) . . ?
P2A N1A P1A 123.3(6) . . ?
C1_9 N1A P1A 120.7(7) . . ?
C1_9 N1A P2A 116.0(7) . . ?
N1B P1B C1_2 107.9(6) . . ?
N1B P1B C1_4 109.2(6) . . ?
C1_4 P1B C1_2 107.3(6) . . ?
N1B P2B Au1 115.9(4) . . ?
N1B P2B C1_6 107.0(6) . . ?
N1B P2B C1_8 109.4(5) . . ?
C1_6 P2B Au1 115.3(5) . . ?
C1_6 P2B C1_8 109.2(5) . . ?
C1_8 P2B Au1 99.7(5) . . ?
P2B N1B P1B 122.3(6) . . ?
C1_10 N1B P1B 117.3(7) . . ?
C1_10 N1B P2B 120.4(7) . . ?
C2_1 C1_1 P1A 122.4(8) . . ?
C6_1 C1_1 P1A 116.4(8) . . ?
C6_1 C1_1 C2_1 119.5(9) . . ?
C1_1 C2_1 H2_1 120.3 . . ?
C3_1 C2_1 C1_1 119.4(10) . . ?
C3_1 C2_1 H2_1 120.3 . . ?
C2_1 C3_1 H3_1 119.7 . . ?
C4_1 C3_1 C2_1 120.5(10) . . ?
C4_1 C3_1 H3_1 119.7 . . ?
C3_1 C4_1 H4_1 119.9 . . ?
C5_1 C4_1 C3_1 120.2(10) . . ?
C5_1 C4_1 H4_1 119.9 . . ?
C4_1 C5_1 H5_1 120.3 . . ?
C4_1 C5_1 C6_1 119.5(11) . . ?
C6_1 C5_1 H5_1 120.3 . . ?
C1_1 C6_1 C5_1 120.8(11) . . ?
C1_1 C6_1 H6_1 119.6 . . ?
C5_1 C6_1 H6_1 119.6 . . ?
C2_2 C1_2 P1B 119.3(8) . . ?
C2_2 C1_2 C6_2 120.0(9) . . ?
C6_2 C1_2 P1B 119.0(8) . . ?
C1_2 C2_2 H2_2 120.3 . . ?
C1_2 C2_2 C3_2 119.5(9) . . ?
C3_2 C2_2 H2_2 120.3 . . ?
C2_2 C3_2 H3_2 119.8 . . ?
C4_2 C3_2 C2_2 120.3(10) . . ?
C4_2 C3_2 H3_2 119.8 . . ?
C3_2 C4_2 H4_2 119.9 . . ?
C3_2 C4_2 C5_2 120.3(10) . . ?
C5_2 C4_2 H4_2 119.9 . . ?
C4_2 C5_2 H5_2 120.4 . . ?
C6_2 C5_2 C4_2 119.2(10) . . ?
C6_2 C5_2 H5_2 120.4 . . ?
C1_2 C6_2 H6_2 119.7 . . ?
C5_2 C6_2 C1_2 120.6(10) . . ?
C5_2 C6_2 H6_2 119.7 . . ?
C2_3 C1_3 P1A 122.5(10) . . ?
C2_3 C1_3 C6_3 119.6(10) . . ?
C6_3 C1_3 P1A 118.0(10) . . ?
C1_3 C2_3 H2_3 119.9 . . ?
C3_3 C2_3 C1_3 120.2(11) . . ?
C3_3 C2_3 H2_3 119.9 . . ?
C2_3 C3_3 H3_3 119.9 . . ?
C4_3 C3_3 C2_3 120.2(11) . . ?
C4_3 C3_3 H3_3 119.9 . . ?
C3_3 C4_3 H4_3 120.2 . . ?
C3_3 C4_3 C5_3 119.6(11) . . ?
C5_3 C4_3 H4_3 120.2 . . ?
C4_3 C5_3 H5_3 119.7 . . ?
C6_3 C5_3 C4_3 120.7(12) . . ?
C6_3 C5_3 H5_3 119.7 . . ?
C1_3 C6_3 H6_3 120.1 . . ?
C5_3 C6_3 C1_3 119.7(12) . . ?
C5_3 C6_3 H6_3 120.1 . . ?
C2_4 C1_4 P1B 123.1(10) . . ?
C2_4 C1_4 C6_4 120.0(10) . . ?
C6_4 C1_4 P1B 116.9(9) . . ?
C1_4 C2_4 H2_4 120.5 . . ?
C1_4 C2_4 C3_4 119.1(10) . . ?
C3_4 C2_4 H2_4 120.5 . . ?
C2_4 C3_4 H3_4 119.7 . . ?
C4_4 C3_4 C2_4 120.7(10) . . ?
C4_4 C3_4 H3_4 119.7 . . ?
C3_4 C4_4 H4_4 120.1 . . ?
C5_4 C4_4 C3_4 119.9(11) . . ?
C5_4 C4_4 H4_4 120.1 . . ?
C4_4 C5_4 H5_4 119.9 . . ?
C4_4 C5_4 C6_4 120.2(11) . . ?
C6_4 C5_4 H5_4 119.9 . . ?
C1_4 C6_4 H6_4 119.9 . . ?
C5_4 C6_4 C1_4 120.2(11) . . ?
C5_4 C6_4 H6_4 119.9 . . ?
C2_5 C1_5 P2A 122.4(9) . . ?
C6_5 C1_5 P2A 117.8(9) . . ?
C6_5 C1_5 C2_5 119.8(10) . . ?
C1_5 C2_5 H2_5 120.2 . . ?
C3_5 C2_5 C1_5 119.6(10) . . ?
C3_5 C2_5 H2_5 120.2 . . ?
C2_5 C3_5 H3_5 119.4 . . ?
C2_5 C3_5 C4_5 121.2(11) . . ?
C4_5 C3_5 H3_5 119.4 . . ?
C3_5 C4_5 H4_5 120.2 . . ?
C3_5 C4_5 C5_5 119.5(11) . . ?
C5_5 C4_5 H4_5 120.2 . . ?
C4_5 C5_5 H5_5 120.3 . . ?
C4_5 C5_5 C6_5 119.5(11) . . ?
C6_5 C5_5 H5_5 120.3 . . ?
C1_5 C6_5 C5_5 120.5(11) . . ?
C1_5 C6_5 H6_5 119.8 . . ?
C5_5 C6_5 H6_5 119.8 . . ?
C2_6 C1_6 P2B 124.4(8) . . ?
C6_6 C1_6 P2B 116.5(9) . . ?
C6_6 C1_6 C2_6 119.2(9) . . ?
C1_6 C2_6 H2_6 119.9 . . ?
C3_6 C2_6 C1_6 120.2(9) . . ?
C3_6 C2_6 H2_6 119.9 . . ?
C2_6 C3_6 H3_6 120.1 . . ?
C2_6 C3_6 C4_6 119.9(10) . . ?
C4_6 C3_6 H3_6 120.1 . . ?
C3_6 C4_6 H4_6 119.7 . . ?
C5_6 C4_6 C3_6 120.6(11) . . ?
C5_6 C4_6 H4_6 119.7 . . ?
C4_6 C5_6 H5_6 120.3 . . ?
C4_6 C5_6 C6_6 119.4(11) . . ?
C6_6 C5_6 H5_6 120.3 . . ?
C1_6 C6_6 H6_6 119.7 . . ?
C5_6 C6_6 C1_6 120.7(11) . . ?
C5_6 C6_6 H6_6 119.7 . . ?
C2_7 C1_7 P2A 120.7(8) . . ?
C2_7 C1_7 C6_7 120.3(9) . . ?
C6_7 C1_7 P2A 117.9(8) . . ?
C1_7 C2_7 H2_7 120.2 . . ?
C1_7 C2_7 C3_7 119.6(10) . . ?
C3_7 C2_7 H2_7 120.2 . . ?
C2_7 C3_7 H3_7 119.8 . . ?
C2_7 C3_7 C4_7 120.4(10) . . ?
C4_7 C3_7 H3_7 119.8 . . ?
C3_7 C4_7 H4_7 120.2 . . ?
C5_7 C4_7 C3_7 119.6(10) . . ?
C5_7 C4_7 H4_7 120.2 . . ?
C4_7 C5_7 H5_7 119.9 . . ?
C4_7 C5_7 C6_7 120.2(10) . . ?
C6_7 C5_7 H5_7 119.9 . . ?
C1_7 C6_7 C5_7 119.7(10) . . ?
C1_7 C6_7 H6_7 120.1 . . ?
C5_7 C6_7 H6_7 120.1 . . ?
C2_8 C1_8 P2B 120.9(7) . . ?
C6_8 C1_8 P2B 119.4(8) . . ?
C6_8 C1_8 C2_8 119.3(9) . . ?
C1_8 C2_8 H2_8 119.7 . . ?
C3_8 C2_8 C1_8 120.5(9) . . ?
C3_8 C2_8 H2_8 119.7 . . ?
C2_8 C3_8 H3_8 120.6 . . ?
C2_8 C3_8 C4_8 118.9(10) . . ?
C4_8 C3_8 H3_8 120.6 . . ?
C3_8 C4_8 H4_8 120.0 . . ?
C5_8 C4_8 C3_8 119.9(10) . . ?
C5_8 C4_8 H4_8 120.0 . . ?
C4_8 C5_8 H5_8 119.4 . . ?
C4_8 C5_8 C6_8 121.2(10) . . ?
C6_8 C5_8 H5_8 119.4 . . ?
C1_8 C6_8 C5_8 120.0(10) . . ?
C1_8 C6_8 H6_8 120.0 . . ?
C5_8 C6_8 H6_8 120.0 . . ?
N1A C1_9 H1A_9 108.8 . . ?
N1A C1_9 H1B_9 108.8 . . ?
N1A C1_9 C2_9 113.8(9) . . ?
H1A_9 C1_9 H1B_9 107.7 . . ?
C2_9 C1_9 H1A_9 108.8 . . ?
C2_9 C1_9 H1B_9 108.8 . . ?
C1_9 C2_9 H2A_9 109.4 . . ?
C1_9 C2_9 H2B_9 109.4 . . ?
C1_9 C2_9 C3_9 111.3(10) . . ?
H2A_9 C2_9 H2B_9 108.0 . . ?
C3_9 C2_9 H2A_9 109.4 . . ?
C3_9 C2_9 H2B_9 109.4 . . ?
C2_9 C3_9 H3A_9 108.7 . . ?
C2_9 C3_9 H3B_9 108.7 . . ?
H3A_9 C3_9 H3B_9 107.6 . . ?
C4_9 C3_9 C2_9 114.1(12) . . ?
C4_9 C3_9 H3A_9 108.7 . . ?
C4_9 C3_9 H3B_9 108.7 . . ?
C3_9 C4_9 H4A_9 109.5 . . ?
C3_9 C4_9 H4B_9 109.5 . . ?
C3_9 C4_9 H4C_9 109.5 . . ?
H4A_9 C4_9 H4B_9 109.5 . . ?
H4A_9 C4_9 H4C_9 109.5 . . ?
H4B_9 C4_9 H4C_9 109.5 . . ?
N1B C1_10 H1A_10 109.1 . . ?
N1B C1_10 H1B_10 109.1 . . ?
N1B C1_10 C2_10 112.5(9) . . ?
H1A_10 C1_10 H1B_10 107.8 . . ?
C2_10 C1_10 H1A_10 109.1 . . ?
C2_10 C1_10 H1B_10 109.1 . . ?
C1_10 C2_10 H2A_10 109.4 . . ?
C1_10 C2_10 H2B_10 109.4 . . ?
C1_10 C2_10 C3_10 111.1(9) . . ?
H2A_10 C2_10 H2B_10 108.0 . . ?
C3_10 C2_10 H2A_10 109.4 . . ?
C3_10 C2_10 H2B_10 109.4 . . ?
C2_10 C3_10 H3A_10 108.8 . . ?
C2_10 C3_10 H3B_10 108.8 . . ?
H3A_10 C3_10 H3B_10 107.7 . . ?
C4_10 C3_10 C2_10 113.6(12) . . ?
C4_10 C3_10 H3A_10 108.8 . . ?
C4_10 C3_10 H3B_10 108.8 . . ?
C3_10 C4_10 H4A_10 109.5 . . ?
C3_10 C4_10 H4B_10 109.5 . . ?
C3_10 C4_10 H4C_10 109.5 . . ?
H4A_10 C4_10 H4B_10 109.5 . . ?
H4A_10 C4_10 H4C_10 109.5 . . ?
H4B_10 C4_10 H4C_10 109.5 . . ?

loop_
_geom_bond_atom_site_label_1
_geom_bond_atom_site_label_2
_geom_bond_distance
_geom_bond_site_symmetry_2
_geom_bond_publ_flag
Au1 Au1 2.7884(6) 3_666 ?
Au1 P1A 2.368(7) 3_666 ?
Au1 P2A 2.272(5) . ?
Au1 P1B 2.252(7) 3_666 ?
Au1 P2B 2.337(5) . ?
Sb1 F1 1.871(5) . ?
Sb1 F2 1.854(5) . ?
Sb1 F3 1.888(4) . ?
Sb1 F4 1.863(5) . ?
Sb1 F5 1.852(5) . ?
Sb1 F6 1.856(5) . ?
P1A N1A 1.690(9) . ?
P1A C1_1 1.804(10) . ?
P1A C1_3 1.796(10) . ?
P2A N1A 1.689(9) . ?
P2A C1_5 1.791(10) . ?
P2A C1_7 1.815(10) . ?
N1A C1_9 1.511(13) . ?
P1B N1B 1.707(9) . ?
P1B C1_2 1.802(10) . ?
P1B C1_4 1.799(10) . ?
P2B N1B 1.691(8) . ?
P2B C1_6 1.798(9) . ?
P2B C1_8 1.798(10) . ?
N1B C1_10 1.506(13) . ?
C1_1 C2_1 1.394(11) . ?
C1_1 C6_1 1.385(11) . ?
C2_1 H2_1 0.9500 . ?
C2_1 C3_1 1.393(11) . ?
C3_1 H3_1 0.9500 . ?
C3_1 C4_1 1.382(12) . ?
C4_1 H4_1 0.9500 . ?
C4_1 C5_1 1.381(12) . ?
C5_1 H5_1 0.9500 . ?
C5_1 C6_1 1.390(11) . ?
C6_1 H6_1 0.9500 . ?
C1_2 C2_2 1.387(11) . ?
C1_2 C6_2 1.394(11) . ?
C2_2 H2_2 0.9500 . ?
C2_2 C3_2 1.393(11) . ?
C3_2 H3_2 0.9500 . ?
C3_2 C4_2 1.389(11) . ?
C4_2 H4_2 0.9500 . ?
C4_2 C5_2 1.391(11) . ?
C5_2 H5_2 0.9500 . ?
C5_2 C6_2 1.386(11) . ?
C6_2 H6_2 0.9500 . ?
C1_3 C2_3 1.388(11) . ?
C1_3 C6_3 1.392(11) . ?
C2_3 H2_3 0.9500 . ?
C2_3 C3_3 1.385(11) . ?
C3_3 H3_3 0.9500 . ?
C3_3 C4_3 1.380(12) . ?
C4_3 H4_3 0.9500 . ?
C4_3 C5_3 1.385(12) . ?
C5_3 H5_3 0.9500 . ?
C5_3 C6_3 1.381(11) . ?
C6_3 H6_3 0.9500 . ?
C1_4 C2_4 1.390(11) . ?
C1_4 C6_4 1.394(11) . ?
C2_4 H2_4 0.9500 . ?
C2_4 C3_4 1.395(11) . ?
C3_4 H3_4 0.9500 . ?
C3_4 C4_4 1.383(12) . ?
C4_4 H4_4 0.9500 . ?
C4_4 C5_4 1.381(11) . ?
C5_4 H5_4 0.9500 . ?
C5_4 C6_4 1.382(11) . ?
C6_4 H6_4 0.9500 . ?
C1_5 C2_5 1.388(11) . ?
C1_5 C6_5 1.387(11) . ?
C2_5 H2_5 0.9500 . ?
C2_5 C3_5 1.381(11) . ?
C3_5 H3_5 0.9500 . ?
C3_5 C4_5 1.384(11) . ?
C4_5 H4_5 0.9500 . ?
C4_5 C5_5 1.389(11) . ?
C5_5 H5_5 0.9500 . ?
C5_5 C6_5 1.395(11) . ?
C6_5 H6_5 0.9500 . ?
C1_6 C2_6 1.394(10) . ?
C1_6 C6_6 1.391(11) . ?
C2_6 H2_6 0.9500 . ?
C2_6 C3_6 1.385(11) . ?
C3_6 H3_6 0.9500 . ?
C3_6 C4_6 1.387(11) . ?
C4_6 H4_6 0.9500 . ?
C4_6 C5_6 1.382(11) . ?
C5_6 H5_6 0.9500 . ?
C5_6 C6_6 1.388(11) . ?
C6_6 H6_6 0.9500 . ?
C1_7 C2_7 1.380(11) . ?
C1_7 C6_7 1.385(11) . ?
C2_7 H2_7 0.9500 . ?
C2_7 C3_7 1.382(11) . ?
C3_7 H3_7 0.9500 . ?
C3_7 C4_7 1.387(11) . ?
C4_7 H4_7 0.9500 . ?
C4_7 C5_7 1.379(11) . ?
C5_7 H5_7 0.9500 . ?
C5_7 C6_7 1.386(11) . ?
C6_7 H6_7 0.9500 . ?
C1_8 C2_8 1.410(10) . ?
C1_8 C6_8 1.375(10) . ?
C2_8 H2_8 0.9500 . ?
C2_8 C3_8 1.391(11) . ?
C3_8 H3_8 0.9500 . ?
C3_8 C4_8 1.398(11) . ?
C4_8 H4_8 0.9500 . ?
C4_8 C5_8 1.376(11) . ?
C5_8 H5_8 0.9500 . ?
C5_8 C6_8 1.381(11) . ?
C6_8 H6_8 0.9500 . ?
C1_9 H1A_9 0.9900 . ?
C1_9 H1B_9 0.9900 . ?
C1_9 C2_9 1.519(12) . ?
C2_9 H2A_9 0.9900 . ?
C2_9 H2B_9 0.9900 . ?
C2_9 C3_9 1.526(13) . ?
C3_9 H3A_9 0.9900 . ?
C3_9 H3B_9 0.9900 . ?
C3_9 C4_9 1.504(14) . ?
C4_9 H4A_9 0.9800 . ?
C4_9 H4B_9 0.9800 . ?
C4_9 H4C_9 0.9800 . ?
C1_10 H1A_10 0.9900 . ?
C1_10 H1B_10 0.9900 . ?
C1_10 C2_10 1.519(11) . ?
C2_10 H2A_10 0.9900 . ?
C2_10 H2B_10 0.9900 . ?
C2_10 C3_10 1.520(12) . ?
C3_10 H3A_10 0.9900 . ?
C3_10 H3B_10 0.9900 . ?
C3_10 C4_10 1.505(14) . ?
C4_10 H4A_10 0.9800 . ?
C4_10 H4B_10 0.9800 . ?
C4_10 H4C_10 0.9800 . ?

loop_
_geom_torsion_atom_site_label_1
_geom_torsion_atom_site_label_2
_geom_torsion_atom_site_label_3
_geom_torsion_atom_site_label_4
_geom_torsion
_geom_torsion_site_symmetry_1
_geom_torsion_site_symmetry_2
_geom_torsion_site_symmetry_3
_geom_torsion_site_symmetry_4
_geom_torsion_publ_flag
Au1 P1A N1A P2A 19.4(9) 3_666 . . . ?
Au1 P1A N1A C1_9 -158.3(7) 3_666 . . . ?
Au1 P1A C1_1 C2_1 -98.1(9) 3_666 . . . ?
Au1 P1A C1_1 C6_1 66.6(10) 3_666 . . . ?
Au1 P1A C1_3 C2_3 -147.1(8) 3_666 . . . ?
Au1 P1A C1_3 C6_3 33.4(12) 3_666 . . . ?
Au1 P2A N1A P1A 0.9(9) . . . . ?
Au1 P2A N1A C1_9 178.7(7) . . . . ?
Au1 P2A C1_5 C2_5 -150.4(8) . . . . ?
Au1 P2A C1_5 C6_5 32.4(15) . . . . ?
Au1 P2A C1_7 C2_7 88.1(9) . . . . ?
Au1 P2A C1_7 C6_7 -80.3(10) . . . . ?
Au1 P1B N1B P2B 5.9(8) 3_666 . . . ?
Au1 P1B N1B C1_10 -174.8(6) 3_666 . . . ?
Au1 P1B C1_2 C2_2 -84.9(9) 3_666 . . . ?
Au1 P1B C1_2 C6_2 80.3(10) 3_666 . . . ?
Au1 P1B C1_4 C2_4 -155.5(8) 3_666 . . . ?
Au1 P1B C1_4 C6_4 23.6(11) 3_666 . . . ?
Au1 P2B N1B P1B 13.1(8) . . . . ?
Au1 P2B N1B C1_10 -166.2(7) . . . . ?
Au1 P2B C1_6 C2_6 -147.8(9) . . . . ?
Au1 P2B C1_6 C6_6 31.0(14) . . . . ?
Au1 P2B C1_8 C2_8 93.5(9) . . . . ?
Au1 P2B C1_8 C6_8 -78.6(11) . . . . ?
P1A N1A C1_9 C2_9 -82.4(11) . . . . ?
P1A C1_1 C2_1 C3_1 165.7(9) . . . . ?
P1A C1_1 C6_1 C5_1 -167.0(13) . . . . ?
P1A C1_3 C2_3 C3_3 -179.2(10) . . . . ?
P1A C1_3 C6_3 C5_3 -178.6(12) . . . . ?
P2A N1A C1_9 C2_9 99.8(10) . . . . ?
P2A C1_5 C2_5 C3_5 -177.5(11) . . . . ?
P2A C1_5 C6_5 C5_5 177.9(17) . . . . ?
P2A C1_7 C2_7 C3_7 -169.6(11) . . . . ?
P2A C1_7 C6_7 C5_7 169.8(11) . . . . ?
N1A P1A C1_1 C2_1 23.2(11) . . . . ?
N1A P1A C1_1 C6_1 -172.1(10) . . . . ?
N1A P1A C1_3 C2_3 82.4(10) . . . . ?
N1A P1A C1_3 C6_3 -97.0(11) . . . . ?
N1A P2A C1_5 C2_5 81.5(10) . . . . ?
N1A P2A C1_5 C6_5 -95.8(14) . . . . ?
N1A P2A C1_7 C2_7 -151.0(9) . . . . ?
N1A P2A C1_7 C6_7 40.6(12) . . . . ?
N1A C1_9 C2_9 C3_9 -172.3(10) . . . . ?
P1B N1B C1_10 C2_10 99.7(10) . . . . ?
P1B C1_2 C2_2 C3_2 166.1(9) . . . . ?
P1B C1_2 C6_2 C5_2 -166.4(11) . . . . ?
P1B C1_4 C2_4 C3_4 179.4(10) . . . . ?
P1B C1_4 C6_4 C5_4 -177.5(11) . . . . ?
P2B N1B C1_10 C2_10 -80.9(11) . . . . ?
P2B C1_6 C2_6 C3_6 178.6(11) . . . . ?
P2B C1_6 C6_6 C5_6 -179.0(17) . . . . ?
P2B C1_8 C2_8 C3_8 -169.9(11) . . . . ?
P2B C1_8 C6_8 C5_8 167.5(11) . . . . ?
N1B P1B C1_2 C2_2 36.4(10) . . . . ?
N1B P1B C1_2 C6_2 -158.3(10) . . . . ?
N1B P1B C1_4 C2_4 75.3(10) . . . . ?
N1B P1B C1_4 C6_4 -105.7(10) . . . . ?
N1B P2B C1_6 C2_6 81.8(10) . . . . ?
N1B P2B C1_6 C6_6 -99.5(13) . . . . ?
N1B P2B C1_8 C2_8 -144.5(9) . . . . ?
N1B P2B C1_8 C6_8 43.4(12) . . . . ?
N1B C1_10 C2_10 C3_10 -175.9(10) . . . . ?
C1_1 P1A N1A P2A -93.3(8) . . . . ?
C1_1 P1A N1A C1_9 88.9(9) . . . . ?
C1_1 P1A C1_3 C2_3 -36.1(11) . . . . ?
C1_1 P1A C1_3 C6_3 144.5(11) . . . . ?
C1_1 C2_1 C3_1 C4_1 -1.3(14) . . . . ?
C2_1 C1_1 C6_1 C5_1 -2(2) . . . . ?
C2_1 C3_1 C4_1 C5_1 2(2) . . . . ?
C3_1 C4_1 C5_1 C6_1 -2(2) . . . . ?
C4_1 C5_1 C6_1 C1_1 2(2) . . . . ?
C6_1 C1_1 C2_1 C3_1 1.4(14) . . . . ?
C1_2 P1B N1B P2B -108.5(7) . . . . ?
C1_2 P1B N1B C1_10 70.8(9) . . . . ?
C1_2 P1B C1_4 C2_4 -41.5(11) . . . . ?
C1_2 P1B C1_4 C6_4 137.5(10) . . . . ?
C1_2 C2_2 C3_2 C4_2 -0.8(14) . . . . ?
C2_2 C1_2 C6_2 C5_2 -1.3(19) . . . . ?
C2_2 C3_2 C4_2 C5_2 0.8(19) . . . . ?
C3_2 C4_2 C5_2 C6_2 -1(2) . . . . ?
C4_2 C5_2 C6_2 C1_2 1(2) . . . . ?
C6_2 C1_2 C2_2 C3_2 1.0(13) . . . . ?
C1_3 P1A N1A P2A 151.8(8) . . . . ?
C1_3 P1A N1A C1_9 -26.0(11) . . . . ?
C1_3 P1A C1_1 C2_1 138.9(9) . . . . ?
C1_3 P1A C1_1 C6_1 -56.3(12) . . . . ?
C1_3 C2_3 C3_3 C4_3 -1.3(14) . . . . ?
C2_3 C1_3 C6_3 C5_3 2.0(19) . . . . ?
C2_3 C3_3 C4_3 C5_3 0.3(19) . . . . ?
C3_3 C4_3 C5_3 C6_3 2(2) . . . . ?
C4_3 C5_3 C6_3 C1_3 -3(2) . . . . ?
C6_3 C1_3 C2_3 C3_3 0.2(14) . . . . ?
C1_4 P1B N1B P2B 135.1(7) . . . . ?
C1_4 P1B N1B C1_10 -45.6(10) . . . . ?
C1_4 P1B C1_2 C2_2 154.0(9) . . . . ?
C1_4 P1B C1_2 C6_2 -40.7(12) . . . . ?
C1_4 C2_4 C3_4 C4_4 -1.8(14) . . . . ?
C2_4 C1_4 C6_4 C5_4 1.6(18) . . . . ?
C2_4 C3_4 C4_4 C5_4 1.3(19) . . . . ?
C3_4 C4_4 C5_4 C6_4 1(2) . . . . ?
C4_4 C5_4 C6_4 C1_4 -2(2) . . . . ?
C6_4 C1_4 C2_4 C3_4 0.4(13) . . . . ?
C1_5 P2A N1A P1A 129.2(7) . . . . ?
C1_5 P2A N1A C1_9 -53.0(9) . . . . ?
C1_5 P2A C1_7 C2_7 -34.7(11) . . . . ?
C1_5 P2A C1_7 C6_7 156.9(11) . . . . ?
C1_5 C2_5 C3_5 C4_5 0.1(15) . . . . ?
C2_5 C1_5 C6_5 C5_5 1(3) . . . . ?
C2_5 C3_5 C4_5 C5_5 0(2) . . . . ?
C3_5 C4_5 C5_5 C6_5 1(3) . . . . ?
C4_5 C5_5 C6_5 C1_5 -1(3) . . . . ?
C6_5 C1_5 C2_5 C3_5 -0.3(16) . . . . ?
C1_6 P2B N1B P1B 143.2(7) . . . . ?
C1_6 P2B N1B C1_10 -36.1(10) . . . . ?
C1_6 P2B C1_8 C2_8 -27.7(11) . . . . ?
C1_6 P2B C1_8 C6_8 160.1(11) . . . . ?
C1_6 C2_6 C3_6 C4_6 -0.6(15) . . . . ?
C2_6 C1_6 C6_6 C5_6 0(3) . . . . ?
C2_6 C3_6 C4_6 C5_6 2(2) . . . . ?
C3_6 C4_6 C5_6 C6_6 -2(3) . . . . ?
C4_6 C5_6 C6_6 C1_6 1(3) . . . . ?
C6_6 C1_6 C2_6 C3_6 -0.1(16) . . . . ?
C1_7 P2A N1A P1A -114.4(8) . . . . ?
C1_7 P2A N1A C1_9 63.4(9) . . . . ?
C1_7 P2A C1_5 C2_5 -32.9(12) . . . . ?
C1_7 P2A C1_5 C6_5 149.9(14) . . . . ?
C1_7 C2_7 C3_7 C4_7 -0.6(15) . . . . ?
C2_7 C1_7 C6_7 C5_7 1.4(19) . . . . ?
C2_7 C3_7 C4_7 C5_7 3(2) . . . . ?
C3_7 C4_7 C5_7 C6_7 -3(2) . . . . ?
C4_7 C5_7 C6_7 C1_7 1(2) . . . . ?
C6_7 C1_7 C2_7 C3_7 -1.5(14) . . . . ?
C1_8 P2B N1B P1B -98.6(8) . . . . ?
C1_8 P2B N1B C1_10 82.1(9) . . . . ?
C1_8 P2B C1_6 C2_6 -36.5(12) . . . . ?
C1_8 P2B C1_6 C6_6 142.3(13) . . . . ?
C1_8 C2_8 C3_8 C4_8 0.7(15) . . . . ?
C2_8 C1_8 C6_8 C5_8 -4.8(18) . . . . ?
C2_8 C3_8 C4_8 C5_8 -1(2) . . . . ?
C3_8 C4_8 C5_8 C6_8 -1(2) . . . . ?
C4_8 C5_8 C6_8 C1_8 4(2) . . . . ?
C6_8 C1_8 C2_8 C3_8 2.3(14) . . . . ?
C1_9 C2_9 C3_9 C4_9 -66.2(16) . . . . ?
C1_10 C2_10 C3_10 C4_10 -69.9(17) . . . . ?
